data_7152436
loop_
_publ_author_name
'Siva Swaroop, Pandrangi'
'Raut, Gajanan N.'
'Gonnade, Rajesh G.'
'Verma, Priyanka'
'Gokhale, Rajesh S.'
'Srinivasa Reddy, D.'

_publ_section_title
;
 Antituberculosis agent diaportheone B: synthesis, absolute configuration
 assignment, and anti-TB activity of its analogues.
;
_journal_issue 28
_journal_name_full 'Organic &amp; biomolecular chemistry'
_journal_page_first 5385
_journal_page_last 5394
_journal_paper_doi 10.1039/c2ob25831e
_journal_volume 10
_journal_year 2012
_chemical_formula_moiety 'C12 H10 Br2 O4'
_chemical_formula_sum 'C12 H10 Br2 O4'
_chemical_formula_weight 378.02
_chemical_name_systematic
;
?
;
_space_group_IT_number 2
_symmetry_cell_setting triclinic
_symmetry_space_group_name_Hall '-P 1'
_symmetry_space_group_name_H-M 'P -1'
_atom_sites_solution_hydrogens geom
_atom_sites_solution_primary direct
_atom_sites_solution_secondary difmap
_audit_creation_method SHELXL-97
_cell_angle_alpha 97.440(3)
_cell_angle_beta 97.440(3)
_cell_angle_gamma 102.311(3)
_cell_formula_units_Z 4
_cell_length_a 7.6833(5)
_cell_length_b 12.1129(8)
_cell_length_c 13.7371(9)
_cell_measurement_reflns_used 9925
_cell_measurement_temperature 100(2)
_cell_measurement_theta_max 28.645
_cell_measurement_theta_min 2.489
_cell_volume 1222.16(14)
_computing_cell_refinement 'BRUKER SAINT'
_computing_data_collection 'BRUKER SMART'
_computing_data_reduction 'BRUKER SAINT'
_computing_molecular_graphics 'SHELXTL, ORTEP3'
_computing_publication_material 'SHELXTL, PLATON'
_computing_structure_refinement 'SHELXL-97 (Sheldrick, 1997)'
_computing_structure_solution 'SHELXS-97 (Sheldrick, 1990)'
_diffrn_ambient_temperature 100(2)
_diffrn_measured_fraction_theta_full 0.996
_diffrn_measured_fraction_theta_max 0.996
_diffrn_measurement_device 'BRUKER SMART APEX II'
_diffrn_measurement_device_type 'CCD Area Detector'
_diffrn_measurement_method 'Omega and phi Scan'
_diffrn_radiation_monochromator graphite
_diffrn_radiation_source 'fine-focus sealed tube'
_diffrn_radiation_type MoK\a
_diffrn_radiation_wavelength 0.71073
_diffrn_reflns_av_R_equivalents 0.0240
_diffrn_reflns_av_sigmaI/netI 0.0253
_diffrn_reflns_limit_h_max 9
_diffrn_reflns_limit_h_min -9
_diffrn_reflns_limit_k_max 15
_diffrn_reflns_limit_k_min -15
_diffrn_reflns_limit_l_max 17
_diffrn_reflns_limit_l_min -17
_diffrn_reflns_number 20413
_diffrn_reflns_theta_full 27.00
_diffrn_reflns_theta_max 27.00
_diffrn_reflns_theta_min 2.12
_exptl_absorpt_coefficient_mu 6.636
_exptl_absorpt_correction_T_max 0.6538
_exptl_absorpt_correction_T_min 0.1186
_exptl_absorpt_correction_type multi-scan
_exptl_absorpt_process_details 'bruker sadabs'
_exptl_crystal_colour colourless
_exptl_crystal_density_diffrn 2.054
_exptl_crystal_density_method 'not measured'
_exptl_crystal_description needle
_exptl_crystal_F_000 736
_exptl_crystal_size_max 0.56
_exptl_crystal_size_mid 0.07
_exptl_crystal_size_min 0.07
_refine_diff_density_max 0.682
_refine_diff_density_min -0.638
_refine_diff_density_rms 0.077
_refine_ls_extinction_method none
_refine_ls_goodness_of_fit_ref 1.045
_refine_ls_hydrogen_treatment constr
_refine_ls_matrix_type full
_refine_ls_number_parameters 329
_refine_ls_number_reflns 5313
_refine_ls_number_restraints 0
_refine_ls_restrained_S_all 1.045
_refine_ls_R_factor_all 0.0306
_refine_ls_R_factor_gt 0.0225
_refine_ls_shift/su_max 0.002
_refine_ls_shift/su_mean 0.000
_refine_ls_structure_factor_coef Fsqd
_refine_ls_weighting_details 'calc w=1/[\s^2^(Fo^2^)+(0.0221P)^2^+0.8800P] where P=(Fo^2^+2Fc^2^)/3'
_refine_ls_weighting_scheme calc
_refine_ls_wR_factor_gt 0.0492
_refine_ls_wR_factor_ref 0.0521
_reflns_number_gt 4563
_reflns_number_total 5313
_reflns_threshold_expression >2sigma(I)
_cod_data_source_file c2ob25831e.txt
_cod_data_source_block 10
_cod_depositor_comments
;
The following automatic conversions were performed:

'_symmetry_cell_setting' value 'Triclinic' changed to 'triclinic'
according to /home/saulius/struct/CIF-dictionaries/cif_core.dic
dictionary named 'cif_core.dic' version 2.4.1 from 2010-06-29.

Automatic conversion script
Id: cif_fix_values 1891 2012-01-12 08:04:46Z andrius 
;
_cod_original_sg_symbol_H-M P-1
_cod_database_code 7152436

loop_
_symmetry_equiv_pos_as_xyz
'x, y, z'
'-x, -y, -z'

loop_
_atom_site_label
_atom_site_type_symbol
_atom_site_fract_x
_atom_site_fract_y
_atom_site_fract_z
_atom_site_U_iso_or_equiv
_atom_site_adp_type
_atom_site_occupancy
_atom_site_symmetry_multiplicity
_atom_site_calc_flag
_atom_site_refinement_flags
Br1A Br 0.72769(4) -0.09912(2) 0.56826(2) 0.03091(7) Uani 1 1 d .
Br2A Br 1.15749(3) 0.103950(19) 0.941439(17) 0.02099(6) Uani 1 1 d .
O1A O 1.1991(2) 0.41467(15) 0.50502(12) 0.0256(4) Uani 1 1 d .
H1A H 1.2757 0.4138 0.5543 0.038 Uiso 1 1 calc R
O2A O 1.1151(2) 0.31997(12) 0.86441(11) 0.0190(3) Uani 1 1 d .
H2A H 1.0970 0.3794 0.8435 0.029 Uiso 1 1 calc R
O3A O 1.0329(2) 0.44041(13) 0.72997(11) 0.0196(3) Uani 1 1 d .
O5A O 0.7672(2) 0.14414(13) 0.54244(12) 0.0239(4) Uani 1 1 d .
C1A C 1.0457(3) 0.3221(2) 0.49815(16) 0.0205(5) Uani 1 1 d .
H1A1 H 1.0861 0.2529 0.5157 0.025 Uiso 1 1 calc R
C2A C 0.9352(3) 0.2940(2) 0.39318(17) 0.0263(6) Uani 1 1 d .
H2A2 H 0.9772 0.2355 0.3511 0.032 Uiso 1 1 calc R
H2A1 H 0.9462 0.3635 0.3615 0.032 Uiso 1 1 calc R
C3A C 0.7375(3) 0.2477(2) 0.40693(18) 0.0280(6) Uani 1 1 d .
H3A1 H 0.6590 0.2953 0.3798 0.034 Uiso 1 1 calc R
H3A2 H 0.6915 0.1678 0.3723 0.034 Uiso 1 1 calc R
C4A C 0.7410(3) 0.2537(2) 0.51865(17) 0.0232(5) Uani 1 1 d .
H4A H 0.6282 0.2709 0.5393 0.028 Uiso 1 1 calc R
C6A C 0.8528(3) 0.14013(19) 0.63348(17) 0.0184(5) Uani 1 1 d .
C7A C 0.8535(3) 0.03262(19) 0.65870(17) 0.0203(5) Uani 1 1 d .
C8A C 0.9457(3) 0.02282(19) 0.74950(18) 0.0207(5) Uani 1 1 d .
H8A H 0.9490 -0.0510 0.7649 0.025 Uiso 1 1 calc R
C9A C 1.0329(3) 0.11892(19) 0.81819(16) 0.0179(5) Uani 1 1 d .
C10A C 1.0300(3) 0.22733(19) 0.79658(17) 0.0168(5) Uani 1 1 d .
C11A C 0.9435(3) 0.23841(18) 0.70263(16) 0.0158(5) Uani 1 1 d .
C12A C 0.9640(3) 0.35037(19) 0.67158(16) 0.0168(5) Uani 1 1 d .
C13A C 0.9067(3) 0.34921(19) 0.56335(17) 0.0191(5) Uani 1 1 d .
H13A H 0.8808 0.4248 0.5532 0.023 Uiso 1 1 calc R
Br1B Br 0.14372(3) 0.64796(2) -0.089315(17) 0.02315(7) Uani 1 1 d .
Br2B Br 0.45993(3) 1.071271(19) 0.160324(17) 0.02273(6) Uani 1 1 d .
O1B O 0.4470(2) 0.48370(15) 0.38231(12) 0.0266(4) Uani 1 1 d .
H1B H 0.3639 0.4562 0.4126 0.040 Uiso 1 1 calc R
O2B O 0.5922(2) 0.91792(13) 0.29405(11) 0.0211(4) Uani 1 1 d .
H2B H 0.6291 0.8746 0.3308 0.032 Uiso 1 1 calc R
O3B O 0.6368(2) 0.72240(13) 0.34279(11) 0.0220(4) Uani 1 1 d .
O5B O 0.3247(2) 0.55682(12) 0.07916(11) 0.0177(3) Uani 1 1 d .
C1B C 0.3771(3) 0.47469(19) 0.28062(16) 0.0193(5) Uani 1 1 d .
H1B1 H 0.2640 0.5033 0.2731 0.023 Uiso 1 1 calc R
C2B C 0.3457(4) 0.3557(2) 0.21905(18) 0.0244(5) Uani 1 1 d .
H2B1 H 0.2219 0.3107 0.2189 0.029 Uiso 1 1 calc R
H2B2 H 0.4331 0.3137 0.2465 0.029 Uiso 1 1 calc R
C3B C 0.3729(3) 0.37582(19) 0.11305(17) 0.0199(5) Uani 1 1 d .
H3B1 H 0.4505 0.3276 0.0864 0.024 Uiso 1 1 calc R
H3B2 H 0.2553 0.3567 0.0681 0.024 Uiso 1 1 calc R
C4B C 0.4634(3) 0.50287(18) 0.12133(16) 0.0172(5) Uani 1 1 d .
H4B H 0.5690 0.5137 0.0850 0.021 Uiso 1 1 calc R
C6B C 0.3597(3) 0.67248(18) 0.10061(16) 0.0154(5) Uani 1 1 d .
C7B C 0.2815(3) 0.73025(19) 0.03264(16) 0.0164(5) Uani 1 1 d .
C8B C 0.3100(3) 0.84829(19) 0.05169(16) 0.0181(5) Uani 1 1 d .
H8B H 0.2571 0.8872 0.0043 0.022 Uiso 1 1 calc R
C9B C 0.4145(3) 0.90990(18) 0.13893(17) 0.0176(5) Uani 1 1 d .
C10B C 0.4929(3) 0.85504(19) 0.21007(16) 0.0165(5) Uani 1 1 d .
C11B C 0.4657(3) 0.73481(18) 0.19029(16) 0.0156(5) Uani 1 1 d .
C12B C 0.5481(3) 0.67332(19) 0.26079(16) 0.0161(5) Uani 1 1 d .
C13B C 0.5219(3) 0.54652(18) 0.23182(16) 0.0157(5) Uani 1 1 d .
H13B H 0.6394 0.5264 0.2526 0.019 Uiso 1 1 calc R

loop_
_atom_site_aniso_label
_atom_site_aniso_U_11
_atom_site_aniso_U_22
_atom_site_aniso_U_33
_atom_site_aniso_U_23
_atom_site_aniso_U_13
_atom_site_aniso_U_12
Br1A 0.03187(15) 0.02022(12) 0.03307(15) -0.00916(10) -0.00558(12) 0.00415(11)
Br2A 0.02281(13) 0.02179(12) 0.01883(12) 0.00631(9) 0.00291(10) 0.00469(10)
O1A 0.0194(9) 0.0382(10) 0.0187(9) 0.0090(7) -0.0006(7) 0.0052(8)
O2A 0.0236(9) 0.0161(8) 0.0148(8) 0.0001(6) 0.0005(7) 0.0020(7)
O3A 0.0192(9) 0.0182(8) 0.0196(8) -0.0004(6) 0.0009(7) 0.0041(7)
O5A 0.0242(9) 0.0238(9) 0.0187(8) -0.0027(7) -0.0054(7) 0.0038(7)
C1A 0.0221(13) 0.0262(12) 0.0141(11) 0.0040(9) 0.0019(10) 0.0081(10)
C2A 0.0322(15) 0.0324(13) 0.0150(12) 0.0031(10) -0.0001(11) 0.0116(12)
C3A 0.0264(14) 0.0343(14) 0.0205(13) 0.0013(10) -0.0065(11) 0.0092(12)
C4A 0.0223(13) 0.0260(12) 0.0204(12) -0.0001(10) -0.0021(10) 0.0094(11)
C6A 0.0130(11) 0.0244(12) 0.0165(11) -0.0015(9) 0.0017(9) 0.0047(9)
C7A 0.0183(12) 0.0168(11) 0.0214(12) -0.0062(9) 0.0017(10) 0.0010(9)
C8A 0.0183(12) 0.0178(11) 0.0265(13) 0.0011(9) 0.0071(10) 0.0050(10)
C9A 0.0140(12) 0.0237(12) 0.0167(11) 0.0040(9) 0.0034(9) 0.0052(10)
C10A 0.0126(11) 0.0191(11) 0.0173(11) -0.0014(9) 0.0059(9) 0.0013(9)
C11A 0.0122(11) 0.0176(11) 0.0162(11) -0.0009(8) 0.0024(9) 0.0024(9)
C12A 0.0105(11) 0.0234(11) 0.0174(11) 0.0012(9) 0.0023(9) 0.0069(9)
C13A 0.0182(12) 0.0220(11) 0.0173(11) 0.0017(9) -0.0008(10) 0.0081(10)
Br1B 0.02144(13) 0.02687(13) 0.01774(12) -0.00393(9) -0.00671(10) 0.00866(10)
Br2B 0.02865(14) 0.01775(11) 0.02040(12) 0.00141(9) 0.00199(10) 0.00455(10)
O1B 0.0249(10) 0.0362(10) 0.0155(8) 0.0062(7) 0.0030(7) -0.0009(8)
O2B 0.0255(9) 0.0199(8) 0.0144(8) -0.0008(6) -0.0009(7) 0.0025(7)
O3B 0.0237(9) 0.0237(8) 0.0148(8) -0.0007(6) -0.0018(7) 0.0029(7)
O5B 0.0166(8) 0.0174(8) 0.0169(8) -0.0013(6) -0.0024(7) 0.0048(6)
C1B 0.0179(12) 0.0255(12) 0.0151(11) 0.0037(9) 0.0013(9) 0.0069(10)
C2B 0.0290(14) 0.0199(11) 0.0227(12) 0.0053(9) -0.0006(11) 0.0039(10)
C3B 0.0188(12) 0.0198(11) 0.0200(12) -0.0005(9) 0.0019(10) 0.0049(10)
C4B 0.0139(11) 0.0213(11) 0.0167(11) 0.0016(9) 0.0021(9) 0.0057(9)
C6B 0.0110(11) 0.0194(11) 0.0152(11) -0.0001(8) 0.0046(9) 0.0024(9)
C7B 0.0130(11) 0.0223(11) 0.0122(11) -0.0016(8) 0.0012(9) 0.0035(9)
C8B 0.0150(12) 0.0236(12) 0.0168(11) 0.0019(9) 0.0025(9) 0.0079(10)
C9B 0.0161(12) 0.0174(11) 0.0201(12) 0.0009(9) 0.0055(10) 0.0054(9)
C10B 0.0115(11) 0.0230(11) 0.0132(11) -0.0005(9) 0.0035(9) 0.0013(9)
C11B 0.0135(11) 0.0201(11) 0.0128(11) 0.0007(8) 0.0034(9) 0.0039(9)
C12B 0.0118(11) 0.0230(11) 0.0128(11) 0.0014(9) 0.0046(9) 0.0018(9)
C13B 0.0137(11) 0.0181(11) 0.0158(11) 0.0022(8) 0.0033(9) 0.0045(9)

loop_
_atom_type_symbol
_atom_type_description
_atom_type_scat_dispersion_real
_atom_type_scat_dispersion_imag
_atom_type_scat_source
C C 0.0033 0.0016 'International Tables Vol C Tables 4.2.6.8 and 6.1.1.4'
H H 0.0000 0.0000 'International Tables Vol C Tables 4.2.6.8 and 6.1.1.4'
O O 0.0106 0.0060 'International Tables Vol C Tables 4.2.6.8 and 6.1.1.4'
Br Br -0.2901 2.4595 'International Tables Vol C Tables 4.2.6.8 and 6.1.1.4'

loop_
_geom_angle_atom_site_label_1
_geom_angle_atom_site_label_2
_geom_angle_atom_site_label_3
_geom_angle
C1A O1A H1A 109.5
C10A O2A H2A 109.5
C6A O5A C4A 118.99(17)
O1A C1A C2A 111.07(19)
O1A C1A C13A 113.91(19)
C2A C1A C13A 102.58(19)
O1A C1A H1A1 109.7
C2A C1A H1A1 109.7
C13A C1A H1A1 109.7
C1A C2A C3A 105.6(2)
C1A C2A H2A2 110.6
C3A C2A H2A2 110.6
C1A C2A H2A1 110.6
C3A C2A H2A1 110.6
H2A2 C2A H2A1 108.8
C4A C3A C2A 105.90(19)
C4A C3A H3A1 110.6
C2A C3A H3A1 110.6
C4A C3A H3A2 110.6
C2A C3A H3A2 110.6
H3A1 C3A H3A2 108.7
O5A C4A C13A 110.63(18)
O5A C4A C3A 106.64(19)
C13A C4A C3A 103.5(2)
O5A C4A H4A 111.9
C13A C4A H4A 111.9
C3A C4A H4A 111.9
O5A C6A C7A 117.5(2)
O5A C6A C11A 123.5(2)
C7A C6A C11A 119.0(2)
C8A C7A C6A 120.3(2)
C8A C7A Br1A 120.43(17)
C6A C7A Br1A 119.31(17)
C9A C8A C7A 121.0(2)
C9A C8A H8A 119.5
C7A C8A H8A 119.5
C8A C9A C10A 120.2(2)
C8A C9A Br2A 120.42(17)
C10A C9A Br2A 119.43(17)
O2A C10A C9A 119.4(2)
O2A C10A C11A 121.3(2)
C9A C10A C11A 119.3(2)
C10A C11A C6A 120.2(2)
C10A C11A C12A 120.41(19)
C6A C11A C12A 119.0(2)
O3A C12A C11A 122.3(2)
O3A C12A C13A 122.0(2)
C11A C12A C13A 115.62(19)
C12A C13A C4A 112.6(2)
C12A C13A C1A 113.79(18)
C4A C13A C1A 101.77(18)
C12A C13A H13A 109.5
C4A C13A H13A 109.5
C1A C13A H13A 109.5
C1B O1B H1B 109.5
C10B O2B H2B 109.5
C6B O5B C4B 116.44(16)
O1B C1B C2B 115.31(18)
O1B C1B C13B 107.99(18)
C2B C1B C13B 102.20(19)
O1B C1B H1B1 110.3
C2B C1B H1B1 110.3
C13B C1B H1B1 110.3
C1B C2B C3B 105.73(18)
C1B C2B H2B1 110.6
C3B C2B H2B1 110.6
C1B C2B H2B2 110.6
C3B C2B H2B2 110.6
H2B1 C2B H2B2 108.7
C4B C3B C2B 106.39(18)
C4B C3B H3B1 110.5
C2B C3B H3B1 110.5
C4B C3B H3B2 110.5
C2B C3B H3B2 110.5
H3B1 C3B H3B2 108.6
O5B C4B C13B 111.20(17)
O5B C4B C3B 106.23(17)
C13B C4B C3B 105.48(18)
O5B C4B H4B 111.2
C13B C4B H4B 111.2
C3B C4B H4B 111.2
O5B C6B C7B 117.98(19)
O5B C6B C11B 122.52(19)
C7B C6B C11B 119.5(2)
C8B C7B C6B 120.4(2)
C8B C7B Br1B 119.73(16)
C6B C7B Br1B 119.83(16)
C9B C8B C7B 120.5(2)
C9B C8B H8B 119.8
C7B C8B H8B 119.8
C8B C9B C10B 121.0(2)
C8B C9B Br2B 119.56(17)
C10B C9B Br2B 119.40(16)
O2B C10B C9B 119.1(2)
O2B C10B C11B 122.3(2)
C9B C10B C11B 118.61(19)
C6B C11B C10B 120.1(2)
C6B C11B C12B 118.97(19)
C10B C11B C12B 120.96(19)
O3B C12B C11B 122.2(2)
O3B C12B C13B 120.0(2)
C11B C12B C13B 117.80(18)
C12B C13B C4B 114.56(18)
C12B C13B C1B 114.00(19)
C4B C13B C1B 104.14(18)
C12B C13B H13B 107.9
C4B C13B H13B 107.9
C1B C13B H13B 107.9

loop_
_geom_bond_atom_site_label_1
_geom_bond_atom_site_label_2
_geom_bond_distance
Br1A C7A 1.882(2)
Br2A C9A 1.884(2)
O1A C1A 1.427(3)
O1A H1A 0.8400
O2A C10A 1.347(3)
O2A H2A 0.8400
O3A C12A 1.237(3)
O5A C6A 1.347(3)
O5A C4A 1.455(3)
C1A C2A 1.533(3)
C1A C13A 1.541(3)
C1A H1A1 1.0000
C2A C3A 1.548(4)
C2A H2A2 0.9900
C2A H2A1 0.9900
C3A C4A 1.524(3)
C3A H3A1 0.9900
C3A H3A2 0.9900
C4A C13A 1.524(3)
C4A H4A 1.0000
C6A C7A 1.391(3)
C6A C11A 1.410(3)
C7A C8A 1.384(3)
C8A C9A 1.383(3)
C8A H8A 0.9500
C9A C10A 1.387(3)
C10A C11A 1.409(3)
C11A C12A 1.457(3)
C12A C13A 1.492(3)
C13A H13A 1.0000
Br1B C7B 1.892(2)
Br2B C9B 1.887(2)
O1B C1B 1.412(3)
O1B H1B 0.8400
O2B C10B 1.338(3)
O2B H2B 0.8400
O3B C12B 1.242(3)
O5B C6B 1.354(3)
O5B C4B 1.461(3)
C1B C2B 1.528(3)
C1B C13B 1.541(3)
C1B H1B1 1.0000
C2B C3B 1.540(3)
C2B H2B1 0.9900
C2B H2B2 0.9900
C3B C4B 1.531(3)
C3B H3B1 0.9900
C3B H3B2 0.9900
C4B C13B 1.516(3)
C4B H4B 1.0000
C6B C7B 1.387(3)
C6B C11B 1.410(3)
C7B C8B 1.384(3)
C8B C9B 1.379(3)
C8B H8B 0.9500
C9B C10B 1.395(3)
C10B C11B 1.411(3)
C11B C12B 1.457(3)
C12B C13B 1.499(3)
C13B H13B 1.0000

loop_
_geom_torsion_atom_site_label_1
_geom_torsion_atom_site_label_2
_geom_torsion_atom_site_label_3
_geom_torsion_atom_site_label_4
_geom_torsion
O1A C1A C2A C3A -149.71(19)
C13A C1A C2A C3A -27.6(2)
C1A C2A C3A C4A 1.4(3)
C6A O5A C4A C13A 38.9(3)
C6A O5A C4A C3A 150.8(2)
C2A C3A C4A O5A -90.9(2)
C2A C3A C4A C13A 25.9(2)
C4A O5A C6A C7A 171.2(2)
C4A O5A C6A C11A -10.1(3)
O5A C6A C7A C8A 177.3(2)
C11A C6A C7A C8A -1.4(4)
O5A C6A C7A Br1A -2.9(3)
C11A C6A C7A Br1A 178.42(17)
C6A C7A C8A C9A 2.3(4)
Br1A C7A C8A C9A -177.51(18)
C7A C8A C9A C10A -0.3(4)
C7A C8A C9A Br2A 179.96(18)
C8A C9A C10A O2A 179.8(2)
Br2A C9A C10A O2A -0.5(3)
C8A C9A C10A C11A -2.5(3)
Br2A C9A C10A C11A 177.21(17)
O2A C10A C11A C6A -179.0(2)
C9A C10A C11A C6A 3.4(3)
O2A C10A C11A C12A 8.0(3)
C9A C10A C11A C12A -169.6(2)
O5A C6A C11A C10A 180.0(2)
C7A C6A C11A C10A -1.4(3)
O5A C6A C11A C12A -6.9(3)
C7A C6A C11A C12A 171.7(2)
C10A C11A C12A O3A -11.1(3)
C6A C11A C12A O3A 175.8(2)
C10A C11A C12A C13A 165.3(2)
C6A C11A C12A C13A -7.8(3)
O3A C12A C13A C4A -146.9(2)
C11A C12A C13A C4A 36.6(3)
O3A C12A C13A C1A 97.9(3)
C11A C12A C13A C1A -78.5(3)
O5A C4A C13A C12A -51.4(3)
C3A C4A C13A C12A -165.27(19)
O5A C4A C13A C1A 70.8(2)
C3A C4A C13A C1A -43.1(2)
O1A C1A C13A C12A -74.8(2)
C2A C1A C13A C12A 165.05(19)
O1A C1A C13A C4A 163.79(18)
C2A C1A C13A C4A 43.7(2)
O1B C1B C2B C3B -149.8(2)
C13B C1B C2B C3B -33.0(2)
C1B C2B C3B C4B 13.6(2)
C6B O5B C4B C13B 49.7(3)
C6B O5B C4B C3B 163.96(18)
C2B C3B C4B O5B -106.4(2)
C2B C3B C4B C13B 11.7(2)
C4B O5B C6B C7B 152.0(2)
C4B O5B C6B C11B -30.5(3)
O5B C6B C7B C8B 178.8(2)
C11B C6B C7B C8B 1.2(3)
O5B C6B C7B Br1B -3.9(3)
C11B C6B C7B Br1B 178.48(17)
C6B C7B C8B C9B -0.8(4)
Br1B C7B C8B C9B -178.06(17)
C7B C8B C9B C10B -0.4(4)
C7B C8B C9B Br2B 177.19(17)
C8B C9B C10B O2B -179.5(2)
Br2B C9B C10B O2B 2.9(3)
C8B C9B C10B C11B 1.1(3)
Br2B C9B C10B C11B -176.48(16)
O5B C6B C11B C10B -177.9(2)
C7B C6B C11B C10B -0.5(3)
O5B C6B C11B C12B 2.9(3)
C7B C6B C11B C12B -179.6(2)
O2B C10B C11B C6B 179.9(2)
C9B C10B C11B C6B -0.7(3)
O2B C10B C11B C12B -0.9(3)
C9B C10B C11B C12B 178.4(2)
C6B C11B C12B O3B -177.0(2)
C10B C11B C12B O3B 3.9(3)
C6B C11B C12B C13B 2.7(3)
C10B C11B C12B C13B -176.5(2)
O3B C12B C13B C4B -162.2(2)
C11B C12B C13B C4B 18.2(3)
O3B C12B C13B C1B 78.0(3)
C11B C12B C13B C1B -101.6(2)
O5B C4B C13B C12B -42.9(3)
C3B C4B C13B C12B -157.63(19)
O5B C4B C13B C1B 82.3(2)
C3B C4B C13B C1B -32.4(2)
O1B C1B C13B C12B -72.0(2)
C2B C1B C13B C12B 166.02(18)
O1B C1B C13B C4B 162.49(17)
C2B C1B C13B C4B 40.5(2)
